data_4342581
loop_
_publ_author_name
'Oliynyk, Anton O.'
'Stoyko, Stanislav S.'
'Mar, Arthur'

_publ_section_title
;
 Many Metals Make the Cut: Quaternary Rare-Earth Germanides RE4M2InGe4 (M
 = Fe, Co, Ni, Ru, Rh, Ir) and RE4RhInGe4 Derived from Excision of Slabs
 in RE2InGe2.
;
_journal_issue 6
_journal_name_full 'Inorganic chemistry'
_journal_page_first 2780
_journal_page_last 2792
_journal_paper_doi 10.1021/ic502955h
_journal_volume 54
_journal_year 2015
_chemical_formula_structural 'Ce4 Fe2 In Ge4'
_chemical_formula_sum 'Ce4 Fe2 Ge4 In'
_chemical_formula_weight 1077.36
_chemical_name_common 'cerium iron indium germanide (4/2/1/4)'
_chemical_name_systematic 'cerium iron indium germanide (4/2/1/4)'
_space_group_crystal_system monoclinic
_space_group_IT_number 12
_space_group_name_Hall '-C 2y'
_space_group_name_H-M_alt 'C 1 2/m 1'
_symmetry_space_group_name_Hall '-C 2y'
_symmetry_space_group_name_H-M 'C 1 2/m 1'
_atom_sites_solution_primary direct
_atom_sites_solution_secondary difmap
_audit_creation_method SHELXL-2013
_cell_angle_alpha 90
_cell_angle_beta 106.945(3)
_cell_angle_gamma 90
_cell_formula_units_Z 2
_cell_length_a 16.071(4)
_cell_length_b 4.3480(10)
_cell_length_c 7.2757(17)
_cell_measurement_reflns_used 3698
_cell_measurement_temperature 173(2)
_cell_measurement_theta_max 33.01
_cell_measurement_theta_min 4.87
_cell_volume 486.3(2)
_computing_cell_refinement 'Bruker SAINT 8.27B (Bruker, 2011)'
_computing_data_collection 'Bruker APEX 2 (Bruker, 2008)'
_computing_data_reduction 'Bruker SAINT 8.27B'
_computing_molecular_graphics 'ATOMS 5.1 (Dowty, 1999)'
_computing_publication_material 'Bruker SHELXTL'
_computing_structure_refinement 'Bruker SHELXTL'
_computing_structure_solution 'Bruker SHELXTL'
_diffrn_ambient_temperature 173(2)
_diffrn_measured_fraction_theta_full 1.000
_diffrn_measured_fraction_theta_max 0.979
_diffrn_measurement_device_type 'Bruker PLATFORM/SMART APEX II CCD'
_diffrn_measurement_method '\w and \f scans'
_diffrn_radiation_type MoK\a
_diffrn_radiation_wavelength 0.71073
_diffrn_reflns_av_R_equivalents 0.0284
_diffrn_reflns_av_unetI/netI 0.0248
_diffrn_reflns_Laue_measured_fraction_full 1.000
_diffrn_reflns_Laue_measured_fraction_max 0.979
_diffrn_reflns_limit_h_max 24
_diffrn_reflns_limit_h_min -24
_diffrn_reflns_limit_k_max 6
_diffrn_reflns_limit_k_min -6
_diffrn_reflns_limit_l_max 11
_diffrn_reflns_limit_l_min -10
_diffrn_reflns_number 3484
_diffrn_reflns_point_group_measured_fraction_full 1.000
_diffrn_reflns_point_group_measured_fraction_max 0.979
_diffrn_reflns_theta_full 25.242
_diffrn_reflns_theta_max 33.219
_diffrn_reflns_theta_min 2.650
_diffrn_source 'fine-focus sealed tube'
_exptl_absorpt_coefficient_mu 35.584
_exptl_absorpt_correction_T_max 0.4306
_exptl_absorpt_correction_T_min 0.1444
_exptl_absorpt_correction_type numerical
_exptl_absorpt_process_details 'Bruker SHELXTL (Sheldrick, 2013)'
_exptl_crystal_colour grey
_exptl_crystal_density_diffrn 7.357
_exptl_crystal_density_method 'not measured'
_exptl_crystal_description irregular
_exptl_crystal_F_000 922
_exptl_crystal_size_max 0.095
_exptl_crystal_size_mid 0.046
_exptl_crystal_size_min 0.032
_refine_diff_density_max 1.594
_refine_diff_density_min -1.383
_refine_diff_density_rms 0.314
_refine_ls_extinction_coef 0.00026(6)
_refine_ls_extinction_expression Fc^*^=kFc[1+0.001xFc^2^\l^3^/sin(2\q)]^-1/4^
_refine_ls_extinction_method SHELXL
_refine_ls_goodness_of_fit_ref 1.105
_refine_ls_hydrogen_treatment undef
_refine_ls_matrix_type full
_refine_ls_number_parameters 37
_refine_ls_number_reflns 1016
_refine_ls_number_restraints 0
_refine_ls_restrained_S_all 1.105
_refine_ls_R_factor_all 0.0220
_refine_ls_R_factor_gt 0.0174
_refine_ls_shift/su_max 0.001
_refine_ls_shift/su_mean 0.000
_refine_ls_structure_factor_coef Fsqd
_refine_ls_weighting_details 'w=1/[\s^2^(Fo^2^)+(0.0121P)^2^+1.4656P] where P=(Fo^2^+2Fc^2^)/3'
_refine_ls_weighting_scheme calc
_refine_ls_wR_factor_gt 0.0375
_refine_ls_wR_factor_ref 0.0386
_reflns_Friedel_coverage 0.000
_reflns_number_gt 908
_reflns_number_total 1016
_reflns_threshold_expression 'I > 2\s(I)'
_cod_data_source_file ic502955h_si_002.cif
_cod_data_source_block Ce4Fe2InGe4
_cod_depositor_comments 'Adding full bibliography for 4342570--4342590.cif.'
_cod_original_cell_volume 486.34(19)
_cod_database_code 4342581
_shelx_space_group_comment
;
The symmetry employed for this shelxl refinement is uniquely defined
by the following loop, which should always be used as a source of
symmetry information in preference to the above space-group names.
They are only intended as comments.
;
_shelx_estimated_absorpt_t_min 0.133
_shelx_estimated_absorpt_t_max 0.396
_shelxl_version_number 2013-4

loop_
_space_group_symop_operation_xyz
'x, y, z'
'-x, y, -z'
'x+1/2, y+1/2, z'
'-x+1/2, y+1/2, -z'
'-x, -y, -z'
'x, -y, z'
'-x+1/2, -y+1/2, -z'
'x+1/2, -y+1/2, z'

loop_
_atom_site_label
_atom_site_type_symbol
_atom_site_fract_x
_atom_site_fract_y
_atom_site_fract_z
_atom_site_U_iso_or_equiv
_atom_site_adp_type
_atom_site_occupancy
_atom_site_site_symmetry_order
_atom_site_calc_flag
_atom_site_refinement_flags_posn
_atom_site_refinement_flags_adp
_atom_site_refinement_flags_occupancy
Ce1 Ce 0.34776(2) 0.0000 0.06007(4) 0.00763(7) Uani 1 2 d S T P
Ce2 Ce 0.58847(2) 0.0000 0.37604(4) 0.00721(7) Uani 1 2 d S T P
Fe Fe 0.21673(4) 0.0000 0.62609(10) 0.00811(13) Uani 1 2 d S T P
In In 0.0000 0.0000 0.0000 0.00945(15) Uani 0.969(2) 4 d S T .
Ge1 Ge 0.06576(3) 0.0000 0.65284(7) 0.00759(10) Uani 1 2 d S T P
Ge2 Ge 0.21179(3) 0.0000 0.27952(7) 0.00833(11) Uani 1 2 d S T P

loop_
_atom_site_aniso_label
_atom_site_aniso_U_11
_atom_site_aniso_U_22
_atom_site_aniso_U_33
_atom_site_aniso_U_23
_atom_site_aniso_U_13
_atom_site_aniso_U_12
Ce1 0.00863(12) 0.00691(12) 0.00650(12) 0.000 0.00089(8) 0.000
Ce2 0.00801(12) 0.00590(12) 0.00772(12) 0.000 0.00232(9) 0.000
Fe 0.0088(3) 0.0067(3) 0.0083(3) 0.000 0.0016(2) 0.000
In 0.0114(2) 0.0081(2) 0.0090(2) 0.000 0.00328(17) 0.000
Ge1 0.0087(2) 0.0064(2) 0.0072(2) 0.000 0.00161(17) 0.000
Ge2 0.0115(2) 0.0058(2) 0.0081(2) 0.000 0.00343(17) 0.000

loop_
_atom_type_symbol
_atom_type_description
_atom_type_scat_dispersion_real
_atom_type_scat_dispersion_imag
_atom_type_scat_source
Fe Fe 0.3463 0.8444 'International Tables Vol C Tables 4.2.6.8 and 6.1.1.4'
Ge Ge 0.1547 1.8001 'International Tables Vol C Tables 4.2.6.8 and 6.1.1.4'
In In -0.7276 1.3100 'International Tables Vol C Tables 4.2.6.8 and 6.1.1.4'
Ce Ce -0.2486 2.6331 'International Tables Vol C Tables 4.2.6.8 and 6.1.1.4'

loop_
_geom_angle_atom_site_label_1
_geom_angle_atom_site_label_2
_geom_angle_atom_site_label_3
_geom_angle
_geom_angle_site_symmetry_1
_geom_angle_site_symmetry_3
Ge1 Ce1 Ge1 90.76(2) 7_556 7_546
Ge1 Ce1 Ge2 83.971(19) 7_556 .
Ge1 Ce1 Ge2 83.971(19) 7_546 .
Ge1 Ce1 Ge2 168.395(17) 7_556 7_545
Ge1 Ce1 Ge2 91.06(2) 7_546 7_545
Ge2 Ce1 Ge2 107.618(16) . 7_545
Ge1 Ce1 Ge2 91.06(2) 7_556 7
Ge1 Ce1 Ge2 168.395(17) 7_546 7
Ge2 Ce1 Ge2 107.618(17) . 7
Ge2 Ce1 Ge2 84.93(2) 7_545 7
Ge1 Ce1 Fe 134.619(11) 7_556 1_554
Ge1 Ce1 Fe 134.619(11) 7_546 1_554
Ge2 Ce1 Fe 98.52(2) . 1_554
Ge2 Ce1 Fe 44.753(12) 7_545 1_554
Ge2 Ce1 Fe 44.753(12) 7 1_554
Ge1 Ce1 In 55.312(15) 7_556 3
Ge1 Ce1 In 110.027(18) 7_546 3
Ge2 Ce1 In 135.922(10) . 3
Ge2 Ce1 In 113.436(16) 7_545 3
Ge2 Ce1 In 62.166(14) 7 3
Fe Ce1 In 99.344(16) 1_554 3
Ge1 Ce1 In 110.027(18) 7_556 3_545
Ge1 Ce1 In 55.313(15) 7_546 3_545
Ge2 Ce1 In 135.922(10) . 3_545
Ge2 Ce1 In 62.166(14) 7_545 3_545
Ge2 Ce1 In 113.436(16) 7 3_545
Fe Ce1 In 99.344(16) 1_554 3_545
In Ce1 In 79.634(19) 3 3_545
Ge1 Ce1 Fe 43.798(18) 7_556 7_556
Ge1 Ce1 Fe 99.05(2) 7_546 7_556
Ge2 Ce1 Fe 43.227(13) . 7_556
Ge2 Ce1 Fe 146.796(19) 7_545 7_556
Ge2 Ce1 Fe 90.17(2) 7 7_556
Fe Ce1 Fe 113.634(19) 1_554 7_556
In Ce1 Fe 92.724(16) 3 7_556
In Ce1 Fe 146.968(14) 3_545 7_556
Ge1 Ce1 Fe 99.05(2) 7_556 7_546
Ge1 Ce1 Fe 43.798(18) 7_546 7_546
Ge2 Ce1 Fe 43.227(13) . 7_546
Ge2 Ce1 Fe 90.17(2) 7_545 7_546
Ge2 Ce1 Fe 146.796(18) 7 7_546
Fe Ce1 Fe 113.634(19) 1_554 7_546
In Ce1 Fe 146.968(14) 3 7_546
In Ce1 Fe 92.724(16) 3_545 7_546
Fe Ce1 Fe 76.27(2) 7_556 7_546
Ge1 Ce1 Ce2 114.344(17) 7_556 5_655
Ge1 Ce1 Ce2 114.344(17) 7_546 5_655
Ge2 Ce1 Ce2 152.664(14) . 5_655
Ge2 Ce1 Ce2 54.704(14) 7_545 5_655
Ge2 Ce1 Ce2 54.704(14) 7 5_655
Fe Ce1 Ce2 54.14(2) 1_554 5_655
In Ce1 Ce2 59.113(7) 3 5_655
In Ce1 Ce2 59.113(7) 3_545 5_655
Fe Ce1 Ce2 141.564(11) 7_556 5_655
Fe Ce1 Ce2 141.564(11) 7_546 5_655
Ge1 Ce1 Ce1 139.783(17) 7_556 7_545
Ge1 Ce1 Ce1 85.951(16) 7_546 7_545
Ge2 Ce1 Ce1 55.815(15) . 7_545
Ge2 Ce1 Ce1 51.803(12) 7_545 7_545
Ge2 Ce1 Ce1 99.957(16) 7 7_545
Fe Ce1 Ce1 60.384(14) 1_554 7_545
In Ce1 Ce1 159.648(13) 3 7_545
In Ce1 Ce1 100.784(18) 3_545 7_545
Fe Ce1 Ce1 97.204(19) 7_556 7_545
Fe Ce1 Ce1 53.250(15) 7_546 7_545
Ce2 Ce1 Ce1 103.355(13) 5_655 7_545
Ge1 Ce2 Ge1 90.67(2) 3 3_545
Ge1 Ce2 Fe 108.325(14) 3 5_656
Ge1 Ce2 Fe 108.325(14) 3_545 5_656
Ge1 Ce2 Ge2 81.952(18) 3 3
Ge1 Ce2 Ge2 147.129(16) 3_545 3
Fe Ce2 Ge2 46.061(12) 5_656 3
Ge1 Ce2 Ge2 147.129(16) 3 3_545
Ge1 Ce2 Ge2 81.952(18) 3_545 3_545
Fe Ce2 Ge2 46.061(12) 5_656 3_545
Ge2 Ce2 Ge2 87.09(2) 3 3_545
Ge1 Ce2 Fe 47.030(19) 3 3
Ge1 Ce2 Fe 106.94(2) 3_545 3
Fe Ce2 Fe 61.366(19) 5_656 3
Ge2 Ce2 Fe 46.486(19) 3 3
Ge2 Ce2 Fe 104.71(2) 3_545 3
Ge1 Ce2 Fe 106.94(2) 3 3_545
Ge1 Ce2 Fe 47.030(19) 3_545 3_545
Fe Ce2 Fe 61.366(19) 5_656 3_545
Ge2 Ce2 Fe 104.71(2) 3 3_545
Ge2 Ce2 Fe 46.486(19) 3_545 3_545
Fe Ce2 Fe 86.33(2) 3 3_545
Ge1 Ce2 Ge1 106.405(15) 3 7_546
Ge1 Ce2 Ge1 48.172(18) 3_545 7_546
Fe Ce2 Ge1 137.887(12) 5_656 7_546
Ge2 Ce2 Ge1 163.918(16) 3 7_546
Ge2 Ce2 Ge1 92.37(2) 3_545 7_546
Fe Ce2 Ge1 147.985(19) 3 7_546
Fe Ce2 Ge1 86.26(2) 3_545 7_546
Ge1 Ce2 Ge1 48.172(18) 3 7_556
Ge1 Ce2 Ge1 106.405(15) 3_545 7_556
Fe Ce2 Ge1 137.887(12) 5_656 7_556
Ge2 Ce2 Ge1 92.37(2) 3 7_556
Ge2 Ce2 Ge1 163.918(16) 3_545 7_556
Fe Ce2 Ge1 86.26(2) 3 7_556
Fe Ce2 Ge1 147.985(19) 3_545 7_556
Ge1 Ce2 Ge1 83.74(2) 7_546 7_556
Ge1 Ce2 Ge2 77.634(16) 3 5_656
Ge1 Ce2 Ge2 77.634(17) 3_545 5_656
Fe Ce2 Ge2 44.30(2) 5_656 5_656
Ge2 Ce2 Ge2 69.500(18) 3 5_656
Ge2 Ce2 Ge2 69.500(18) 3_545 5_656
Fe Ce2 Ge2 43.362(12) 3 5_656
Fe Ce2 Ge2 43.362(12) 3_545 5_656
Ge1 Ce2 Ge2 125.200(15) 7_546 5_656
Ge1 Ce2 Ge2 125.200(15) 7_556 5_656
Ge1 Ce2 In 150.180(15) 3 3_545
Ge1 Ce2 In 88.49(2) 3_545 3_545
Fe Ce2 In 100.191(13) 5_656 3_545
Ge2 Ce2 In 113.390(17) 3 3_545
Ge2 Ce2 In 62.035(15) 3_545 3_545
Fe Ce2 In 158.628(16) 3 3_545
Fe Ce2 In 94.092(18) 3_545 3_545
Ge1 Ce2 In 53.123(13) 7_546 3_545
Ge1 Ce2 In 103.817(15) 7_556 3_545
Ge2 Ce2 In 130.969(10) 5_656 3_545
Ge1 Ce2 In 88.489(19) 3 3
Ge1 Ce2 In 150.180(15) 3_545 3
Fe Ce2 In 100.191(13) 5_656 3
Ge2 Ce2 In 62.035(15) 3 3
Ge2 Ce2 In 113.390(18) 3_545 3
Fe Ce2 In 94.092(18) 3 3
Fe Ce2 In 158.628(16) 3_545 3
Ge1 Ce2 In 103.817(15) 7_546 3
Ge1 Ce2 In 53.123(12) 7_556 3
Ge2 Ce2 In 130.969(10) 5_656 3
In Ce2 In 77.876(18) 3_545 3
Ge2 Fe Ge2 124.09(4) 7_556 7_546
Ge2 Fe Ge1 111.37(2) 7_556 .
Ge2 Fe Ge1 111.37(2) 7_546 .
Ge2 Fe Ge2 99.00(2) 7_556 .
Ge2 Fe Ge2 99.00(2) 7_546 .
Ge1 Fe Ge2 109.49(3) . .
Ge2 Fe Ce2 67.41(2) 7_556 5_656
Ge2 Fe Ce2 67.41(2) 7_546 5_656
Ge1 Fe Ce2 175.98(3) . 5_656
Ge2 Fe Ce2 74.53(2) . 5_656
Ge2 Fe Ce2 159.41(3) 7_556 3_445
Ge2 Fe Ce2 74.192(19) 7_546 3_445
Ge1 Fe Ce2 63.929(18) . 3_445
Ge2 Fe Ce2 66.289(18) . 3_445
Ce2 Fe Ce2 118.633(19) 5_656 3_445
Ge2 Fe Ce2 74.192(19) 7_556 3_455
Ge2 Fe Ce2 159.41(3) 7_546 3_455
Ge1 Fe Ce2 63.929(18) . 3_455
Ge2 Fe Ce2 66.289(18) . 3_455
Ce2 Fe Ce2 118.633(19) 5_656 3_455
Ce2 Fe Ce2 86.33(2) 3_445 3_455
Ge2 Fe Ce1 67.090(19) 7_556 1_556
Ge2 Fe Ce1 67.090(19) 7_546 1_556
Ge1 Fe Ce1 107.14(3) . 1_556
Ge2 Fe Ce1 143.37(3) . 1_556
Ce2 Fe Ce1 68.840(19) 5_656 1_556
Ce2 Fe Ce1 133.298(14) 3_445 1_556
Ce2 Fe Ce1 133.298(14) 3_455 1_556
Ge2 Fe Ce1 58.349(19) 7_556 7_556
Ge2 Fe Ce1 124.48(3) 7_546 7_556
Ge1 Fe Ce1 58.096(15) . 7_556
Ge2 Fe Ce1 136.510(16) . 7_556
Ce2 Fe Ce1 119.103(17) 5_656 7_556
Ce2 Fe Ce1 121.96(3) 3_445 7_556
Ce2 Fe Ce1 71.603(19) 3_455 7_556
Ce1 Fe Ce1 66.366(19) 1_556 7_556
Ge2 Fe Ce1 124.48(3) 7_556 7_546
Ge2 Fe Ce1 58.349(19) 7_546 7_546
Ge1 Fe Ce1 58.096(15) . 7_546
Ge2 Fe Ce1 136.510(16) . 7_546
Ce2 Fe Ce1 119.103(17) 5_656 7_546
Ce2 Fe Ce1 71.603(19) 3_445 7_546
Ce2 Fe Ce1 121.96(3) 3_455 7_546
Ce1 Fe Ce1 66.366(19) 1_556 7_546
Ce1 Fe Ce1 76.27(2) 7_556 7_546
Ge1 In Ge1 180.000(16) 5_556 1_554
Ge1 In Ce1 56.585(9) 5_556 3_445
Ge1 In Ce1 123.415(9) 1_554 3_445
Ge1 In Ce1 123.415(9) 5_556 7
Ge1 In Ce1 56.585(9) 1_554 7
Ce1 In Ce1 180.0 3_445 7
Ge1 In Ce1 123.415(9) 5_556 7_545
Ge1 In Ce1 56.585(9) 1_554 7_545
Ce1 In Ce1 100.366(19) 3_445 7_545
Ce1 In Ce1 79.634(19) 7 7_545
Ge1 In Ce1 56.585(9) 5_556 3_455
Ge1 In Ce1 123.415(9) 1_554 3_455
Ce1 In Ce1 79.634(19) 3_445 3_455
Ce1 In Ce1 100.366(19) 7 3_455
Ce1 In Ce1 180.0 7_545 3_455
Ge1 In Ce2 60.000(15) 5_556 3_455
Ge1 In Ce2 120.000(14) 1_554 3_455
Ce1 In Ce2 116.495(13) 3_445 3_455
Ce1 In Ce2 63.505(13) 7 3_455
Ce1 In Ce2 111.024(13) 7_545 3_455
Ce1 In Ce2 68.976(13) 3_455 3_455
Ge1 In Ce2 120.000(14) 5_556 7_545
Ge1 In Ce2 60.000(15) 1_554 7_545
Ce1 In Ce2 63.505(13) 3_445 7_545
Ce1 In Ce2 116.495(13) 7 7_545
Ce1 In Ce2 68.976(13) 7_545 7_545
Ce1 In Ce2 111.024(13) 3_455 7_545
Ce2 In Ce2 180.0 3_455 7_545
Ge1 In Ce2 60.000(15) 5_556 3_445
Ge1 In Ce2 120.000(14) 1_554 3_445
Ce1 In Ce2 68.976(13) 3_445 3_445
Ce1 In Ce2 111.024(13) 7 3_445
Ce1 In Ce2 63.505(13) 7_545 3_445
Ce1 In Ce2 116.495(13) 3_455 3_445
Ce2 In Ce2 77.876(19) 3_455 3_445
Ce2 In Ce2 102.124(18) 7_545 3_445
Ge1 In Ce2 120.000(14) 5_556 7
Ge1 In Ce2 60.000(15) 1_554 7
Ce1 In Ce2 111.024(13) 3_445 7
Ce1 In Ce2 68.976(13) 7 7
Ce1 In Ce2 116.495(13) 7_545 7
Ce1 In Ce2 63.505(13) 3_455 7
Ce2 In Ce2 102.124(18) 3_455 7
Ce2 In Ce2 77.876(19) 7_545 7
Ce2 In Ce2 180.0 3_445 7
Fe Ge1 Ge1 120.27(4) . 5_556
Fe Ge1 In 130.87(2) . 1_556
Ge1 Ge1 In 108.86(3) 5_556 1_556
Fe Ge1 Ce1 78.107(18) . 7_556
Ge1 Ge1 Ce1 133.142(13) 5_556 7_556
In Ge1 Ce1 68.103(16) 1_556 7_556
Fe Ge1 Ce1 78.107(18) . 7_546
Ge1 Ge1 Ce1 133.142(13) 5_556 7_546
In Ge1 Ce1 68.103(16) 1_556 7_546
Ce1 Ge1 Ce1 90.76(2) 7_556 7_546
Fe Ge1 Ce2 69.042(16) . 3_445
Ge1 Ge1 Ce2 69.98(2) 5_556 3_445
In Ge1 Ce2 133.764(12) 1_556 3_445
Ce1 Ge1 Ce2 147.02(2) 7_556 3_445
Ce1 Ge1 Ce2 80.004(19) 7_546 3_445
Fe Ge1 Ce2 69.042(16) . 3_455
Ge1 Ge1 Ce2 69.98(2) 5_556 3_455
In Ge1 Ce2 133.764(12) 1_556 3_455
Ce1 Ge1 Ce2 80.004(19) 7_556 3_455
Ce1 Ge1 Ce2 147.02(2) 7_546 3_455
Ce2 Ge1 Ce2 90.67(2) 3_445 3_455
Fe Ge1 Ce2 137.344(13) . 7_546
Ge1 Ge1 Ce2 61.849(18) 5_556 7_546
In Ge1 Ce2 66.877(13) 1_556 7_546
Ce1 Ge1 Ce2 134.85(2) 7_556 7_546
Ce1 Ge1 Ce2 75.823(16) 7_546 7_546
Ce2 Ge1 Ce2 73.595(15) 3_445 7_546
Ce2 Ge1 Ce2 131.828(17) 3_455 7_546
Fe Ge1 Ce2 137.344(12) . 7_556
Ge1 Ge1 Ce2 61.849(18) 5_556 7_556
In Ge1 Ce2 66.877(13) 1_556 7_556
Ce1 Ge1 Ce2 75.823(16) 7_556 7_556
Ce1 Ge1 Ce2 134.85(2) 7_546 7_556
Ce2 Ge1 Ce2 131.828(17) 3_445 7_556
Ce2 Ge1 Ce2 73.595(15) 3_455 7_556
Ce2 Ge1 Ce2 83.73(2) 7_546 7_556
Fe Ge2 Fe 124.09(4) 7_556 7_546
Fe Ge2 Fe 81.00(2) 7_556 .
Fe Ge2 Fe 81.00(2) 7_546 .
Fe Ge2 Ce1 78.42(2) 7_556 .
Fe Ge2 Ce1 78.42(2) 7_546 .
Fe Ge2 Ce1 135.15(3) . .
Fe Ge2 Ce2 144.96(3) 7_556 3_445
Fe Ge2 Ce2 66.53(2) 7_546 3_445
Fe Ge2 Ce2 67.224(16) . 3_445
Ce1 Ge2 Ce2 134.962(12) . 3_445
Fe Ge2 Ce2 66.53(2) 7_556 3_455
Fe Ge2 Ce2 144.96(3) 7_546 3_455
Fe Ge2 Ce2 67.224(16) . 3_455
Ce1 Ge2 Ce2 134.962(12) . 3_455
Ce2 Ge2 Ce2 87.09(2) 3_445 3_455
Fe Ge2 Ce1 145.15(3) 7_556 7_545
Fe Ge2 Ce1 68.16(2) 7_546 7_545
Fe Ge2 Ce1 133.552(15) . 7_545
Ce1 Ge2 Ce1 72.381(17) . 7_545
Ce2 Ge2 Ce1 68.909(16) 3_445 7_545
Ce2 Ge2 Ce1 124.78(2) 3_455 7_545
Fe Ge2 Ce1 68.16(2) 7_556 7
Fe Ge2 Ce1 145.15(3) 7_546 7
Fe Ge2 Ce1 133.552(15) . 7
Ce1 Ge2 Ce1 72.381(16) . 7
Ce2 Ge2 Ce1 124.78(2) 3_445 7
Ce2 Ge2 Ce1 68.909(15) 3_455 7
Ce1 Ge2 Ce1 84.93(2) 7_545 7
Fe Ge2 Ce2 62.444(19) 7_556 5_656
Fe Ge2 Ce2 62.444(19) 7_546 5_656
Fe Ge2 Ce2 61.17(2) . 5_656
Ce1 Ge2 Ce2 73.98(2) . 5_656
Ce2 Ge2 Ce2 110.499(18) 3_445 5_656
Ce2 Ge2 Ce2 110.499(18) 3_455 5_656
Ce1 Ge2 Ce2 124.269(14) 7_545 5_656
Ce1 Ge2 Ce2 124.269(14) 7 5_656

loop_
_geom_bond_atom_site_label_1
_geom_bond_atom_site_label_2
_geom_bond_distance
_geom_bond_site_symmetry_2
Ce1 Ge1 3.0543(6) 7_556
Ce1 Ge1 3.0543(6) 7_546
Ce1 Ge2 3.0591(8) .
Ce1 Ge2 3.2200(7) 7_545
Ce1 Ge2 3.2200(7) 7
Ce1 Fe 3.2448(9) 1_554
Ce1 In 3.3951(6) 3
Ce1 In 3.3951(6) 3_545
Ce1 Fe 3.5205(8) 7_556
Ce1 Fe 3.5205(8) 7_546
Ce1 Ce2 3.6075(8) 5_655
Ce1 Ce1 3.7099(8) 7_545
Ce2 Ge1 3.0568(6) 3
Ce2 Ge1 3.0568(6) 3_545
Ce2 Fe 3.1351(11) 5_656
Ce2 Ge2 3.1558(6) 3
Ce2 Ge2 3.1558(6) 3_545
Ce2 Fe 3.1780(7) 3
Ce2 Fe 3.1780(7) 3_545
Ce2 Ge1 3.2574(7) 7_546
Ce2 Ge1 3.2574(7) 7_556
Ce2 Ge2 3.4490(8) 5_656
Ce2 In 3.4591(6) 3_545
Ce2 In 3.4591(6) 3
Fe Ge2 2.4612(6) 7_556
Fe Ge2 2.4612(6) 7_546
Fe Ge1 2.4900(10) .
Fe Ge2 2.4996(10) .
Fe Ce2 3.1352(10) 5_656
Fe Ce2 3.1779(7) 3_445
Fe Ce2 3.1779(7) 3_455
Fe Ce1 3.2448(9) 1_556
Fe Ce1 3.5205(8) 7_556
Fe Ce1 3.5205(8) 7_546
In Ge1 3.0088(8) 5_556
In Ge1 3.0088(8) 1_554
In Ce1 3.3951(6) 3_445
In Ce1 3.3951(6) 7
In Ce1 3.3951(6) 7_545
In Ce1 3.3951(6) 3_455
In Ce2 3.4591(6) 3_455
In Ce2 3.4591(6) 7_545
In Ce2 3.4591(6) 3_445
In Ce2 3.4591(6) 7
Ge1 Ge1 2.5834(10) 5_556
Ge1 In 3.0088(8) 1_556
Ge1 Ce1 3.0543(6) 7_556
Ge1 Ce1 3.0543(6) 7_546
Ge1 Ce2 3.0568(6) 3_445
Ge1 Ce2 3.0568(6) 3_455
Ge1 Ce2 3.2574(7) 7_546
Ge1 Ce2 3.2574(7) 7_556
Ge2 Fe 2.4612(6) 7_556
Ge2 Fe 2.4612(6) 7_546
Ge2 Ce2 3.1557(6) 3_445
Ge2 Ce2 3.1557(6) 3_455
Ge2 Ce1 3.2200(7) 7_545
Ge2 Ce1 3.2200(7) 7
Ge2 Ce2 3.4490(8) 5_656
